data_2215502
loop_
_publ_author_name
'Broker, Grant A.'
'Tiekink, Edward R. T.'

_publ_section_title
;
 <i>catena</i>-Poly[[silver(I)-\m-1,4-di-3-pyridyl-2,3-diazabuta-1,3-diene]
 methanesulfonate]
;
_journal_coeditor_code HB2526
_journal_issue 10
_journal_name_full 'Acta Crystallographica Section E'
_journal_page_first m2467
_journal_page_last m2467
_journal_paper_doi 10.1107/S1600536807042419
_journal_volume 63
_journal_year 2007
_chemical_formula_iupac '[Ag (C12 H10 N4)] (C H3 S O3)'
_chemical_formula_moiety 'C12 H10 Ag N4 +, C H3 O3 S -'
_chemical_formula_sum 'C13 H13 Ag N4 O3 S'
_chemical_formula_weight 413.21
_chemical_name_systematic
;
catena-Poly[[silver(I)-\m-1,4-di-3-pyridyl-2,3-diazabuta-1,3-diene]
methanesulfonate]
;
_space_group_IT_number 2
_symmetry_cell_setting triclinic
_symmetry_space_group_name_Hall '-P 1'
_symmetry_space_group_name_H-M 'P -1'
_atom_sites_solution_hydrogens geom
_atom_sites_solution_primary direct
_atom_sites_solution_secondary difmap
_audit_creation_method SHELXL-97
_cell_angle_alpha 106.500(10)
_cell_angle_beta 91.120(10)
_cell_angle_gamma 106.500(10)
_cell_formula_units_Z 2
_cell_length_a 7.7818(13)
_cell_length_b 9.6799(16)
_cell_length_c 9.9742(15)
_cell_measurement_reflns_used 6258
_cell_measurement_temperature 98(2)
_cell_measurement_theta_max 29.7
_cell_measurement_theta_min 2.8
_cell_volume 686.6(2)
_computing_cell_refinement CrystalClear
_computing_data_collection 'CrystalClear (Rigaku, 2005)'
_computing_data_reduction CrystalClear
_computing_molecular_graphics 'ORTEPII (Johnson, 1976) and DIAMOND (Brandenburg, 2006)'
_computing_publication_material SHELXL97
_computing_structure_refinement 'SHELXL97 (Sheldrick, 1997)'
_computing_structure_solution 'SIR92 (Altomare <i>et al.</i>,  1994)'
_diffrn_ambient_temperature 98(2)
_diffrn_measured_fraction_theta_full 0.981
_diffrn_measured_fraction_theta_max 0.981
_diffrn_measurement_device_type 'Rigaku AFC12\k Saturn724'
_diffrn_measurement_method \w
_diffrn_radiation_monochromator graphite
_diffrn_radiation_source 'fine-focus sealed tube'
_diffrn_radiation_type MoK\a
_diffrn_radiation_wavelength 0.71070
_diffrn_reflns_av_R_equivalents 0.030
_diffrn_reflns_av_sigmaI/netI 0.025
_diffrn_reflns_limit_h_max 8
_diffrn_reflns_limit_h_min -9
_diffrn_reflns_limit_k_max 12
_diffrn_reflns_limit_k_min -10
_diffrn_reflns_limit_l_max 12
_diffrn_reflns_limit_l_min -12
_diffrn_reflns_number 4287
_diffrn_reflns_theta_full 26.5
_diffrn_reflns_theta_max 26.5
_diffrn_reflns_theta_min 2.6
_diffrn_standards_decay_% <1
_diffrn_standards_interval_count 0
_diffrn_standards_number 0
_exptl_absorpt_coefficient_mu 1.638
_exptl_absorpt_correction_T_max 1.000
_exptl_absorpt_correction_T_min 0.641
_exptl_absorpt_correction_type multi-scan
_exptl_absorpt_process_details '(ABSCOR; Higashi, 1995)'
_exptl_crystal_colour yellow
_exptl_crystal_density_diffrn 1.994
_exptl_crystal_density_method 'not measured'
_exptl_crystal_description rod
_exptl_crystal_F_000 412
_exptl_crystal_size_max 0.15
_exptl_crystal_size_mid 0.05
_exptl_crystal_size_min 0.03
_refine_diff_density_max 1.33
_refine_diff_density_min -1.74
_refine_ls_extinction_method none
_refine_ls_goodness_of_fit_ref 1.09
_refine_ls_hydrogen_treatment constr
_refine_ls_matrix_type full
_refine_ls_number_parameters 199
_refine_ls_number_reflns 2793
_refine_ls_number_restraints 0
_refine_ls_restrained_S_all 1.09
_refine_ls_R_factor_all 0.046
_refine_ls_R_factor_gt 0.044
_refine_ls_shift/su_max 0.000
_refine_ls_shift/su_mean 0.000
_refine_ls_structure_factor_coef Fsqd
_refine_ls_weighting_details 'calc w=1/[\s^2^(Fo^2^)+(0.0581P)^2^+3.8177P] where P=(Fo^2^+2Fc^2^)/3'
_refine_ls_weighting_scheme calc
_refine_ls_wR_factor_gt 0.112
_refine_ls_wR_factor_ref 0.115
_reflns_number_gt 2686
_reflns_number_total 2793
_reflns_threshold_expression I>2\s(I)
_cod_data_source_file hb2526.cif
_cod_data_source_block I
_cod_original_cell_volume 686.63(19)
_cod_database_code 2215502
_cod_database_fobs_code 2215502

loop_
_symmetry_equiv_pos_as_xyz
'x, y, z'
'-x, -y, -z'

loop_
_atom_site_type_symbol
_atom_site_label
_atom_site_fract_x
_atom_site_fract_y
_atom_site_fract_z
_atom_site_U_iso_or_equiv
_atom_site_adp_type
_atom_site_calc_flag
_atom_site_refinement_flags
_atom_site_occupancy
Ag Ag -0.17114(4) 0.45886(4) -0.42132(3) 0.01878(14) Uani d . 1
S S1 0.24710(15) 0.79114(12) -0.26031(11) 0.0167(2) Uani d . 1
O O1 0.1198(5) 0.6446(4) -0.2912(4) 0.0296(8) Uani d . 1
O O2 0.1607(5) 0.9035(4) -0.2162(4) 0.0279(8) Uani d . 1
O O3 0.3649(5) 0.8196(5) -0.3689(4) 0.0334(9) Uani d . 1
N N1 -0.1379(5) 0.2995(4) -0.3042(4) 0.0153(7) Uani d . 1
N N2 0.2373(5) 0.4241(4) 0.0284(4) 0.0167(7) Uani d . 1
N N3 0.3507(5) 0.4542(4) 0.1490(4) 0.0159(7) Uani d . 1
N N4 0.7448(5) 0.6106(4) 0.4777(4) 0.0153(7) Uani d . 1
C C1 -0.2417(6) 0.1603(5) -0.3322(4) 0.0148(8) Uani d . 1
H H1 -0.3284 0.1221 -0.4125 0.018 Uiso calc R 1
C C2 -0.2351(6) 0.0603(5) -0.2512(5) 0.0182(9) Uani d . 1
H H2 -0.3170 -0.0391 -0.2792 0.022 Uiso calc R 1
C C3 -0.1162(6) 0.1037(5) -0.1371(5) 0.0169(8) Uani d . 1
H H3 -0.1094 0.0398 -0.0817 0.020 Uiso calc R 1
C C4 -0.0069(6) 0.2470(5) -0.1082(4) 0.0141(8) Uani d . 1
C C5 -0.0209(6) 0.3421(5) -0.1940(4) 0.0138(8) Uani d . 1
H H5 0.0603 0.4418 -0.1685 0.017 Uiso calc R 1
C C6 0.1217(6) 0.2981(5) 0.0121(5) 0.0181(9) Uani d . 1
H H6 0.1204 0.2411 0.0756 0.022 Uiso calc R 1
C C7 0.4537(6) 0.5846(5) 0.1682(4) 0.0161(8) Uani d . 1
H H7 0.4445 0.6407 0.1056 0.019 Uiso calc R 1
C C8 0.5824(6) 0.6447(5) 0.2847(4) 0.0139(8) Uani d . 1
C C9 0.6240(6) 0.5568(5) 0.3700(4) 0.0145(8) Uani d . 1
H H9 0.5579 0.4525 0.3449 0.017 Uiso calc R 1
C C10 0.8239(6) 0.7563(5) 0.5078(5) 0.0184(9) Uani d . 1
H H10 0.9100 0.8032 0.5886 0.022 Uiso calc R 1
C C11 0.7911(6) 0.8506(5) 0.4285(5) 0.0190(9) Uani d . 1
H H11 0.8563 0.9552 0.4575 0.023 Uiso calc R 1
C C12 0.6709(6) 0.7940(5) 0.3151(5) 0.0167(8) Uani d . 1
H H12 0.6489 0.8537 0.2597 0.020 Uiso calc R 1
C C13 0.3873(7) 0.7910(5) -0.1196(5) 0.0212(9) Uani d . 1
H H13A 0.4457 0.7119 -0.1524 0.032 Uiso calc R 1
H H13B 0.3147 0.7713 -0.0441 0.032 Uiso calc R 1
H H13C 0.4795 0.8896 -0.0841 0.032 Uiso calc R 1

loop_
_atom_site_aniso_label
_atom_site_aniso_U_11
_atom_site_aniso_U_22
_atom_site_aniso_U_33
_atom_site_aniso_U_12
_atom_site_aniso_U_13
_atom_site_aniso_U_23
Ag 0.0180(2) 0.0230(2) 0.0156(2) 0.00637(14) -0.00283(13) 0.00638(14)
S1 0.0159(5) 0.0166(5) 0.0142(5) 0.0019(4) -0.0044(4) 0.0028(4)
O1 0.0236(18) 0.0202(17) 0.037(2) 0.0029(14) -0.0091(15) 0.0003(15)
O2 0.032(2) 0.0171(16) 0.0312(19) 0.0081(14) -0.0112(15) 0.0028(14)
O3 0.0238(19) 0.051(2) 0.0164(17) -0.0002(17) -0.0040(14) 0.0090(16)
N1 0.0149(17) 0.0212(18) 0.0095(16) 0.0083(14) -0.0035(13) 0.0015(14)
N2 0.0123(17) 0.0208(18) 0.0114(17) 0.0025(14) -0.0059(13) -0.0007(14)
N3 0.0126(17) 0.0221(19) 0.0083(16) 0.0043(15) -0.0057(13) -0.0013(14)
N4 0.0144(17) 0.0176(17) 0.0132(17) 0.0060(14) -0.0035(13) 0.0029(14)
C1 0.0118(19) 0.0142(19) 0.0130(19) 0.0001(15) -0.0016(15) -0.0002(15)
C2 0.018(2) 0.0135(19) 0.016(2) 0.0016(16) -0.0020(16) -0.0033(16)
C3 0.018(2) 0.015(2) 0.014(2) 0.0010(16) -0.0016(16) 0.0027(16)
C4 0.0111(19) 0.017(2) 0.0113(18) 0.0037(16) -0.0026(15) -0.0005(15)
C5 0.0115(19) 0.0123(18) 0.0127(19) 0.0036(15) -0.0013(15) -0.0039(15)
C6 0.019(2) 0.022(2) 0.0111(19) 0.0080(18) -0.0049(16) -0.0005(16)
C7 0.013(2) 0.020(2) 0.0126(19) 0.0042(17) -0.0022(16) 0.0028(16)
C8 0.016(2) 0.0132(19) 0.0104(18) 0.0056(16) 0.0000(15) 0.0000(15)
C9 0.0125(19) 0.018(2) 0.0112(18) 0.0057(16) -0.0047(15) 0.0003(15)
C10 0.015(2) 0.021(2) 0.015(2) 0.0039(17) -0.0036(16) -0.0008(16)
C11 0.016(2) 0.018(2) 0.017(2) 0.0035(17) -0.0036(17) -0.0013(17)
C12 0.015(2) 0.016(2) 0.016(2) 0.0050(16) -0.0023(16) 0.0009(16)
C13 0.025(2) 0.026(2) 0.012(2) 0.0108(19) -0.0032(17) 0.0025(17)

loop_
_atom_type_symbol
_atom_type_description
_atom_type_scat_dispersion_real
_atom_type_scat_dispersion_imag
_atom_type_scat_source
C C 0.0033 0.0016 'International Tables Vol C Tables 4.2.6.8 and 6.1.1.4'
H H 0.0000 0.0000 'International Tables Vol C Tables 4.2.6.8 and 6.1.1.4'
Ag Ag -0.8971 1.1015 'International Tables Vol C Tables 4.2.6.8 and 6.1.1.4'
N N 0.0061 0.0033 'International Tables Vol C Tables 4.2.6.8 and 6.1.1.4'
O O 0.0106 0.0060 'International Tables Vol C Tables 4.2.6.8 and 6.1.1.4'
S S 0.1246 0.1234 'International Tables Vol C Tables 4.2.6.8 and 6.1.1.4'

loop_
_geom_angle_atom_site_label_1
_geom_angle_atom_site_label_2
_geom_angle_atom_site_label_3
_geom_angle_site_symmetry_1
_geom_angle_site_symmetry_3
_geom_angle
_geom_angle_publ_flag
N4 Ag N1 1_454 . 169.11(14) y
N4 Ag O1 1_454 . 97.46(13) ?
N1 Ag O1 . . 88.96(13) ?
N4 Ag Ag 1_454 2_564 82.12(10) ?
N1 Ag Ag . 2_564 108.76(10) ?
O1 Ag Ag . 2_564 58.95(10) ?
O2 S1 O1 . . 110.4(2) ?
O2 S1 O3 . . 111.1(3) ?
O1 S1 O3 . . 116.9(2) ?
O2 S1 C13 . . 110.8(2) ?
O1 S1 C13 . . 100.8(2) ?
O3 S1 C13 . . 106.1(2) ?
S1 O1 Ag . . 148.7(2) ?
C5 N1 C1 . . 113.6(4) ?
C5 N1 Ag . . 122.4(3) ?
C1 N1 Ag . . 123.8(3) ?
C6 N2 N3 . . 107.0(4) ?
C7 N3 N2 . . 105.2(4) ?
C9 N4 C10 . . 113.5(4) ?
C9 N4 Ag . 1_656 121.2(3) ?
C10 N4 Ag . 1_656 124.8(3) ?
N1 C1 C2 . . 125.2(4) ?
N1 C1 H1 . . 117.4 ?
C2 C1 H1 . . 117.4 ?
C3 C2 C1 . . 121.6(4) ?
C3 C2 H2 . . 119.2 ?
C1 C2 H2 . . 119.2 ?
C2 C3 C4 . . 113.7(4) ?
C2 C3 H3 . . 123.2 ?
C4 C3 H3 . . 123.2 ?
C3 C4 C6 . . 115.7(4) ?
C3 C4 C5 . . 122.0(4) ?
C6 C4 C5 . . 122.4(4) ?
N1 C5 C4 . . 124.0(4) ?
N1 C5 H5 . . 118.0 ?
C4 C5 H5 . . 118.0 ?
N2 C6 C4 . . 115.2(4) ?
N2 C6 H6 . . 122.4 ?
C4 C6 H6 . . 122.4 ?
N3 C7 C8 . . 117.4(4) ?
N3 C7 H7 . . 121.3 ?
C8 C7 H7 . . 121.3 ?
C12 C8 C7 . . 115.5(4) ?
C12 C8 C9 . . 120.8(4) ?
C7 C8 C9 . . 123.8(4) ?
N4 C9 C8 . . 124.5(4) ?
N4 C9 H9 . . 117.7 ?
C8 C9 H9 . . 117.7 ?
N4 C10 C11 . . 125.3(4) ?
N4 C10 H10 . . 117.4 ?
C11 C10 H10 . . 117.4 ?
C12 C11 C10 . . 121.1(4) ?
C12 C11 H11 . . 119.4 ?
C10 C11 H11 . . 119.4 ?
C11 C12 C8 . . 114.8(4) ?
C11 C12 H12 . . 122.6 ?
C8 C12 H12 . . 122.6 ?
S1 C13 H13A . . 109.5 ?
S1 C13 H13B . . 109.5 ?
H13A C13 H13B . . 109.5 ?
S1 C13 H13C . . 109.5 ?
H13A C13 H13C . . 109.5 ?
H13B C13 H13C . . 109.5 ?

loop_
_geom_bond_atom_site_label_1
_geom_bond_atom_site_label_2
_geom_bond_site_symmetry_2
_geom_bond_distance
_geom_bond_publ_flag
Ag N1 . 2.247(4) y
Ag O1 . 2.508(4) ?
Ag N4 1_454 2.227(4) y
Ag Ag 2_564 3.1402(8) y
S1 O2 . 1.409(4) ?
S1 O1 . 1.425(4) ?
S1 O3 . 1.468(4) ?
S1 C13 . 1.761(4) ?
N1 C5 . 1.303(5) ?
N1 C1 . 1.306(6) ?
N2 C6 . 1.258(6) ?
N2 N3 . 1.388(5) ?
N3 C7 . 1.247(6) ?
N4 C9 . 1.294(6) ?
N4 C10 . 1.310(6) ?
N4 Ag 1_656 2.227(4) ?
C1 C2 . 1.437(6) ?
C1 H1 . 0.9500 ?
C2 C3 . 1.339(6) ?
C2 H2 . 0.9500 ?
C3 C4 . 1.350(6) ?
C3 H3 . 0.9500 ?
C4 C6 . 1.421(6) ?
C4 C5 . 1.447(6) ?
C5 H5 . 0.9500 ?
C6 H6 . 0.9500 ?
C7 C8 . 1.391(6) ?
C7 H7 . 0.9500 ?
C8 C12 . 1.353(6) ?
C8 C9 . 1.452(6) ?
C9 H9 . 0.9500 ?
C10 C11 . 1.435(6) ?
C10 H10 . 0.9500 ?
C11 C12 . 1.331(6) ?
C11 H11 . 0.9500 ?
C12 H12 . 0.9500 ?
C13 H13A . 0.9800 ?
C13 H13B . 0.9800 ?
C13 H13C . 0.9800 ?

loop_
_geom_hbond_atom_site_label_D
_geom_hbond_atom_site_label_H
_geom_hbond_atom_site_label_A
_geom_hbond_site_symmetry_A
_geom_hbond_distance_DH
_geom_hbond_distance_HA
_geom_hbond_distance_DA
_geom_hbond_angle_DHA
_geom_hbond_publ_flag
C12 H12 O2 2_675 0.95 2.56 3.283(6) 133 y
C2 H2 O3 1_445 0.95 2.47 3.268(7) 142 y
C13 H13A N3 2_665 0.98 2.56 3.500(7) 160 y

loop_
_geom_torsion_atom_site_label_1
_geom_torsion_atom_site_label_2
_geom_torsion_atom_site_label_3
_geom_torsion_atom_site_label_4
_geom_torsion_site_symmetry_1
_geom_torsion
O2 S1 O1 Ag . 52.9(5)
O3 S1 O1 Ag . -75.4(5)
C13 S1 O1 Ag . 170.1(5)
N4 Ag O1 S1 1_454 -3.4(5)
N1 Ag O1 S1 . -174.6(5)
Ag Ag O1 S1 2_564 72.7(5)
N4 Ag N1 C5 1_454 -113.0(7)
O1 Ag N1 C5 . 13.4(3)
Ag Ag N1 C5 2_564 69.9(3)
N4 Ag N1 C1 1_454 61.4(8)
O1 Ag N1 C1 . -172.2(4)
Ag Ag N1 C1 2_564 -115.7(3)
C6 N2 N3 C7 . -174.7(4)
C5 N1 C1 C2 . 1.1(6)
Ag N1 C1 C2 . -173.7(3)
N1 C1 C2 C3 . -0.6(7)
C1 C2 C3 C4 . -0.2(7)
C2 C3 C4 C6 . -180.0(4)
C2 C3 C4 C5 . 0.3(6)
C1 N1 C5 C4 . -0.9(6)
Ag N1 C5 C4 . 174.0(3)
C3 C4 C5 N1 . 0.3(7)
C6 C4 C5 N1 . -179.4(4)
N3 N2 C6 C4 . -179.5(4)
C3 C4 C6 N2 . 171.5(4)
C5 C4 C6 N2 . -8.8(6)
N2 N3 C7 C8 . 179.4(4)
N3 C7 C8 C12 . -169.5(4)
N3 C7 C8 C9 . 11.0(7)
C10 N4 C9 C8 . 2.6(6)
Ag N4 C9 C8 1_656 -169.7(3)
C12 C8 C9 N4 . -0.3(7)
C7 C8 C9 N4 . 179.2(4)
C9 N4 C10 C11 . -2.9(7)
Ag N4 C10 C11 1_656 169.1(3)
N4 C10 C11 C12 . 0.9(8)
C10 C11 C12 C8 . 1.5(7)
C7 C8 C12 C11 . 178.7(4)
C9 C8 C12 C11 . -1.8(6)
